data_2241685
loop_
_publ_author_name
'Jotani, Mukesh M.'
'Iniyavan, P.'
'Vijayakumar, V.'
'Sarveswari, S.'
'Tan, Yee Seng'
'Tiekink, Edward R. T.'

_publ_section_title
;
 12-(3,4,5-Trimethoxyphenyl)-2,3,4,12-tetrahydro-1<i>H</i>-5-oxatetraphen-1-one:
 crystal structure and Hirshfeld surface analysis
;
_journal_coeditor_code HB7584
_journal_issue 6
_journal_name_full 'Acta Crystallographica Section E'
_journal_page_first 809
_journal_page_last 814
_journal_paper_doi 10.1107/S2056989016007775
_journal_volume 72
_journal_year 2016
_chemical_formula_iupac 'C26 H24 O5'
_chemical_formula_moiety 'C26 H24 O5'
_chemical_formula_sum 'C26 H24 O5'
_chemical_formula_weight 416.45
_chemical_name_systematic
;
12-(3,4,5-Trimethoxyphenyl)-2,3,4,12-tetrahydro-1<i>H</i>-5-oxatetraphen-1-one
;
_space_group_crystal_system orthorhombic
_space_group_IT_number 61
_space_group_name_Hall '-P 2ac 2ab'
_space_group_name_H-M_alt 'P b c a'
_symmetry_space_group_name_Hall '-P 2ac 2ab'
_symmetry_space_group_name_H-M 'P b c a'
_atom_sites_solution_hydrogens geom
_audit_creation_method SHELXL-2014/7
_cell_angle_alpha 90
_cell_angle_beta 90
_cell_angle_gamma 90
_cell_formula_units_Z 8
_cell_length_a 9.2164(5)
_cell_length_b 20.3760(9)
_cell_length_c 21.8731(9)
_cell_measurement_reflns_used 7968
_cell_measurement_temperature 100(2)
_cell_measurement_theta_max 29.34
_cell_measurement_theta_min 3.52
_cell_volume 4107.6(3)
_computing_cell_refinement
;
CrysAlis PRO (Agilent, 2014)
;
_computing_data_collection
;
CrysAlis PRO (Agilent, 2014)
;
_computing_data_reduction
;
CrysAlis PRO (Agilent, 2014)
;
_computing_molecular_graphics
;
ORTEP-3 for Windows (Farrugia, 2012), QMol (Gans & Shalloway,
2001) and
DIAMOND (Brandenburg, 2006)
;
_computing_publication_material
;
publCIF (Westrip, 2010)
;
_computing_structure_refinement
;
SHELXL2014 (Sheldrick, 2015)
;
_computing_structure_solution
;
SHELXS97 (Sheldrick, 2008)
;
_diffrn_ambient_temperature 100(2)
_diffrn_detector_area_resol_mean 10.4041
_diffrn_measured_fraction_theta_full 0.989
_diffrn_measured_fraction_theta_max 0.989
_diffrn_measurement_device_type 'Agilent Technologies SuperNova Dual diffractometer with an Atlas detector'
_diffrn_measurement_method '\w scan'
_diffrn_radiation_monochromator Mirror
_diffrn_radiation_source 'SuperNova (Mo) X-ray Source'
_diffrn_radiation_type MoK\a
_diffrn_radiation_wavelength 0.71073
_diffrn_reflns_av_R_equivalents 0.0344
_diffrn_reflns_limit_h_max 11
_diffrn_reflns_limit_h_min -9
_diffrn_reflns_limit_k_max 24
_diffrn_reflns_limit_k_min -26
_diffrn_reflns_limit_l_max 25
_diffrn_reflns_limit_l_min -28
_diffrn_reflns_number 23597
_diffrn_reflns_theta_full 27.499
_diffrn_reflns_theta_max 27.499
_diffrn_reflns_theta_min 2.890
_diffrn_standards_decay_% 0
_diffrn_standards_interval_count 0
_diffrn_standards_interval_time 0
_diffrn_standards_number 0
_exptl_absorpt_coefficient_mu 0.093
_exptl_absorpt_correction_T_max 1.00000
_exptl_absorpt_correction_T_min 0.85488
_exptl_absorpt_correction_type multi-scan
_exptl_absorpt_process_details
;
(CrysAlis PRO; Agilent, 2014)
;
_exptl_crystal_colour colourless
_exptl_crystal_density_diffrn 1.347
_exptl_crystal_description prism
_exptl_crystal_F_000 1760
_exptl_crystal_size_max 0.250
_exptl_crystal_size_mid 0.200
_exptl_crystal_size_min 0.200
_refine_diff_density_max 0.335
_refine_diff_density_min -0.222
_refine_ls_extinction_method none
_refine_ls_goodness_of_fit_ref 1.036
_refine_ls_hydrogen_treatment constr
_refine_ls_matrix_type full
_refine_ls_number_parameters 283
_refine_ls_number_reflns 4664
_refine_ls_number_restraints 0
_refine_ls_restrained_S_all 1.036
_refine_ls_R_factor_all 0.0485
_refine_ls_R_factor_gt 0.0396
_refine_ls_shift/su_max 0.000
_refine_ls_shift/su_mean 0.000
_refine_ls_structure_factor_coef Fsqd
_refine_ls_weighting_details 'w=1/[\s^2^(Fo^2^)+(0.0327P)^2^+3.0207P] where P=(Fo^2^+2Fc^2^)/3'
_refine_ls_weighting_scheme calc
_refine_ls_wR_factor_gt 0.0932
_refine_ls_wR_factor_ref 0.0995
_reflns_number_gt 3991
_reflns_number_total 4664
_reflns_threshold_expression 'I > 2\s(I)'
_cod_data_source_file hb7584sup1.cif
_cod_data_source_block I
_cod_database_code 2241685
_shelx_space_group_comment
;
The symmetry employed for this shelxl refinement is uniquely defined
by the following loop, which should always be used as a source of
symmetry information in preference to the above space-group names.
They are only intended as comments.
;
_shelx_estimated_absorpt_t_min 0.977
_shelx_estimated_absorpt_t_max 0.982

loop_
_space_group_symop_operation_xyz
'x, y, z'
'-x+1/2, -y, z+1/2'
'x+1/2, -y+1/2, -z'
'-x, y+1/2, -z+1/2'
'-x, -y, -z'
'x-1/2, y, -z-1/2'
'-x-1/2, y-1/2, z'
'x, -y-1/2, z-1/2'

loop_
_atom_site_type_symbol
_atom_site_label
_atom_site_fract_x
_atom_site_fract_y
_atom_site_fract_z
_atom_site_U_iso_or_equiv
_atom_site_adp_type
_atom_site_calc_flag
_atom_site_occupancy
O O1 0.13499(11) 0.29394(5) 0.08369(4) 0.0202(2) Uani d 1
O O2 0.21599(12) 0.47795(5) -0.04262(5) 0.0249(2) Uani d 1
O O20 0.43308(11) 0.62718(5) 0.14235(4) 0.0215(2) Uani d 1
O O21 0.24076(11) 0.61119(5) 0.23202(4) 0.0204(2) Uani d 1
O O22 0.09183(11) 0.49986(5) 0.24461(4) 0.0202(2) Uani d 1
C C1 0.10078(15) 0.33649(7) 0.03771(6) 0.0181(3) Uani d 1
C C2 -0.03608(16) 0.31688(7) 0.00588(7) 0.0223(3) Uani d 1
H H2A -0.1058 0.2993 0.0362 0.027 Uiso calc 1
H H2B -0.0146 0.2817 -0.0240 0.027 Uiso calc 1
C C3 -0.10412(16) 0.37501(7) -0.02719(7) 0.0236(3) Uani d 1
H H3A -0.1826 0.3593 -0.0544 0.028 Uiso calc 1
H H3B -0.1473 0.4054 0.0031 0.028 Uiso calc 1
C C4 0.00918(17) 0.41132(8) -0.06483(6) 0.0249(3) Uani d 1
H H4A 0.0396 0.3831 -0.0994 0.030 Uiso calc 1
H H4B -0.0354 0.4514 -0.0822 0.030 Uiso calc 1
C C5 0.14184(16) 0.43053(7) -0.02839(6) 0.0188(3) Uani d 1
C C6 0.18328(15) 0.38862(6) 0.02343(6) 0.0172(3) Uani d 1
C C7 0.31954(15) 0.40554(6) 0.05870(6) 0.0159(3) Uani d 1
H H7 0.3968 0.4186 0.0290 0.019 Uiso calc 1
C C8 0.37084(15) 0.34558(6) 0.09372(6) 0.0163(3) Uani d 1
C C9 0.51546(15) 0.34033(6) 0.11767(6) 0.0179(3) Uani d 1
C C10 0.62592(16) 0.38608(7) 0.10377(6) 0.0215(3) Uani d 1
H H10 0.6052 0.4217 0.0772 0.026 Uiso calc 1
C C11 0.76293(17) 0.37994(8) 0.12805(7) 0.0261(3) Uani d 1
H H11 0.8356 0.4111 0.1179 0.031 Uiso calc 1
C C12 0.79633(17) 0.32772(8) 0.16789(7) 0.0280(3) Uani d 1
H H12 0.8914 0.3236 0.1842 0.034 Uiso calc 1
C C13 0.69162(18) 0.28293(7) 0.18297(7) 0.0267(3) Uani d 1
H H13 0.7142 0.2483 0.2104 0.032 Uiso calc 1
C C14 0.55010(16) 0.28747(7) 0.15820(6) 0.0207(3) Uani d 1
C C15 0.44087(16) 0.24150(7) 0.17401(7) 0.0225(3) Uani d 1
H H15 0.4618 0.2079 0.2028 0.027 Uiso calc 1
C C16 0.30631(16) 0.24481(7) 0.14842(6) 0.0196(3) Uani d 1
H H16 0.2349 0.2127 0.1578 0.024 Uiso calc 1
C C17 0.27480(15) 0.29668(7) 0.10782(6) 0.0175(3) Uani d 1
C C18 0.29511(14) 0.46231(6) 0.10361(6) 0.0153(3) Uani d 1
C C19 0.37542(15) 0.51971(6) 0.09866(6) 0.0168(3) Uani d 1
H H19 0.4417 0.5253 0.0658 0.020 Uiso calc 1
C C20 0.35832(15) 0.56922(6) 0.14226(6) 0.0168(3) Uani d 1
C C20' 0.52664(17) 0.63990(7) 0.09194(7) 0.0244(3) Uani d 1
H H20A 0.6011 0.6056 0.0897 0.037 Uiso calc 1
H H20B 0.5732 0.6827 0.0974 0.037 Uiso calc 1
H H20C 0.4700 0.6401 0.0540 0.037 Uiso calc 1
C C21 0.26077(15) 0.56129(6) 0.19031(6) 0.0166(3) Uani d 1
C C21' 0.30768(18) 0.59803(7) 0.29015(6) 0.0255(3) Uani d 1
H H21A 0.2686 0.5571 0.3070 0.038 Uiso calc 1
H H21B 0.2872 0.6342 0.3183 0.038 Uiso calc 1
H H21C 0.4128 0.5938 0.2847 0.038 Uiso calc 1
C C22 0.18044(15) 0.50332(6) 0.19494(6) 0.0162(3) Uani d 1
C C22' 0.01074(17) 0.44121(7) 0.25262(7) 0.0225(3) Uani d 1
H H22A -0.0589 0.4366 0.2190 0.034 Uiso calc 1
H H22B -0.0416 0.4431 0.2916 0.034 Uiso calc 1
H H22C 0.0768 0.4035 0.2528 0.034 Uiso calc 1
C C23 0.19668(15) 0.45412(6) 0.15136(6) 0.0165(3) Uani d 1
H H23 0.1408 0.4151 0.1542 0.020 Uiso calc 1

loop_
_atom_site_aniso_label
_atom_site_aniso_U_11
_atom_site_aniso_U_22
_atom_site_aniso_U_33
_atom_site_aniso_U_12
_atom_site_aniso_U_13
_atom_site_aniso_U_23
O1 0.0199(5) 0.0172(5) 0.0234(5) -0.0026(4) -0.0031(4) 0.0040(4)
O2 0.0296(6) 0.0215(5) 0.0237(5) -0.0001(4) 0.0005(4) 0.0052(4)
O20 0.0258(6) 0.0131(4) 0.0255(5) -0.0026(4) 0.0055(4) -0.0010(4)
O21 0.0282(6) 0.0143(5) 0.0187(5) 0.0031(4) 0.0013(4) -0.0022(4)
O22 0.0232(5) 0.0180(5) 0.0196(5) -0.0009(4) 0.0058(4) -0.0012(4)
C1 0.0210(7) 0.0167(6) 0.0167(6) 0.0021(5) -0.0013(5) -0.0011(5)
C2 0.0225(7) 0.0202(7) 0.0242(7) -0.0009(6) -0.0043(6) -0.0004(5)
C3 0.0222(7) 0.0250(7) 0.0237(7) 0.0020(6) -0.0055(6) 0.0003(6)
C4 0.0287(8) 0.0276(7) 0.0183(7) 0.0026(6) -0.0047(6) 0.0022(6)
C5 0.0223(7) 0.0190(6) 0.0151(6) 0.0042(5) 0.0019(5) -0.0009(5)
C6 0.0205(7) 0.0168(6) 0.0142(6) 0.0023(5) 0.0006(5) -0.0013(5)
C7 0.0183(7) 0.0141(6) 0.0153(6) -0.0003(5) 0.0004(5) 0.0005(5)
C8 0.0202(7) 0.0147(6) 0.0140(6) 0.0015(5) 0.0010(5) -0.0016(5)
C9 0.0206(7) 0.0157(6) 0.0173(6) 0.0015(5) 0.0001(5) -0.0032(5)
C10 0.0224(7) 0.0203(7) 0.0219(7) 0.0005(6) 0.0015(6) 0.0008(5)
C11 0.0244(8) 0.0258(7) 0.0282(7) -0.0028(6) -0.0001(6) -0.0013(6)
C12 0.0233(8) 0.0271(8) 0.0335(8) 0.0015(6) -0.0082(7) -0.0032(6)
C13 0.0316(8) 0.0188(7) 0.0295(8) 0.0028(6) -0.0068(7) -0.0012(6)
C14 0.0249(7) 0.0158(6) 0.0214(6) 0.0016(5) -0.0035(6) -0.0026(5)
C15 0.0279(8) 0.0167(6) 0.0229(7) 0.0027(6) -0.0017(6) 0.0029(5)
C16 0.0242(7) 0.0147(6) 0.0199(6) -0.0021(5) 0.0008(6) 0.0001(5)
C17 0.0193(7) 0.0161(6) 0.0170(6) 0.0013(5) -0.0012(5) -0.0019(5)
C18 0.0174(6) 0.0143(6) 0.0142(6) 0.0023(5) -0.0035(5) 0.0007(5)
C19 0.0183(7) 0.0161(6) 0.0159(6) 0.0012(5) 0.0007(5) 0.0024(5)
C20 0.0182(7) 0.0120(6) 0.0202(6) 0.0001(5) -0.0018(5) 0.0027(5)
C20' 0.0243(8) 0.0181(7) 0.0308(8) -0.0026(6) 0.0075(6) 0.0012(6)
C21 0.0200(7) 0.0135(6) 0.0163(6) 0.0031(5) -0.0021(5) -0.0008(5)
C21' 0.0353(9) 0.0205(7) 0.0206(7) 0.0008(6) -0.0035(6) -0.0049(6)
C22 0.0160(6) 0.0175(6) 0.0151(6) 0.0026(5) -0.0006(5) 0.0028(5)
C22' 0.0231(7) 0.0207(7) 0.0238(7) -0.0019(6) 0.0068(6) 0.0018(6)
C23 0.0172(7) 0.0152(6) 0.0172(6) -0.0003(5) -0.0019(5) 0.0020(5)

loop_
_atom_type_symbol
_atom_type_description
_atom_type_scat_dispersion_real
_atom_type_scat_dispersion_imag
_atom_type_scat_source
C C 0.0033 0.0016 'International Tables Vol C Tables 4.2.6.8 and 6.1.1.4'
H H 0.0000 0.0000 'International Tables Vol C Tables 4.2.6.8 and 6.1.1.4'
O O 0.0106 0.0060 'International Tables Vol C Tables 4.2.6.8 and 6.1.1.4'

loop_
_geom_angle_atom_site_label_1
_geom_angle_atom_site_label_2
_geom_angle_atom_site_label_3
_geom_angle
C1 O1 C17 117.86(11)
C20 O20 C20' 117.48(11)
C21 O21 C21' 112.96(10)
C22 O22 C22' 117.24(11)
C6 C1 O1 122.89(13)
C6 C1 C2 125.50(13)
O1 C1 C2 111.61(12)
C1 C2 C3 111.14(12)
C1 C2 H2A 109.4
C3 C2 H2A 109.4
C1 C2 H2B 109.4
C3 C2 H2B 109.4
H2A C2 H2B 108.0
C4 C3 C2 110.64(13)
C4 C3 H3A 109.5
C2 C3 H3A 109.5
C4 C3 H3B 109.5
C2 C3 H3B 109.5
H3A C3 H3B 108.1
C5 C4 C3 113.31(12)
C5 C4 H4A 108.9
C3 C4 H4A 108.9
C5 C4 H4B 108.9
C3 C4 H4B 108.9
H4A C4 H4B 107.7
O2 C5 C6 120.65(13)
O2 C5 C4 121.49(12)
C6 C5 C4 117.81(12)
C1 C6 C5 119.46(13)
C1 C6 C7 122.09(12)
C5 C6 C7 118.45(12)
C6 C7 C8 109.41(11)
C6 C7 C18 112.10(11)
C8 C7 C18 109.24(10)
C6 C7 H7 108.7
C8 C7 H7 108.7
C18 C7 H7 108.7
C17 C8 C9 117.65(12)
C17 C8 C7 119.91(12)
C9 C8 C7 122.23(12)
C10 C9 C14 117.97(13)
C10 C9 C8 122.74(12)
C14 C9 C8 119.28(13)
C11 C10 C9 121.20(13)
C11 C10 H10 119.4
C9 C10 H10 119.4
C10 C11 C12 120.53(14)
C10 C11 H11 119.7
C12 C11 H11 119.7
C13 C12 C11 119.90(14)
C13 C12 H12 120.1
C11 C12 H12 120.1
C12 C13 C14 120.92(14)
C12 C13 H13 119.5
C14 C13 H13 119.5
C13 C14 C15 121.18(13)
C13 C14 C9 119.47(13)
C15 C14 C9 119.34(13)
C16 C15 C14 120.89(13)
C16 C15 H15 119.6
C14 C15 H15 119.6
C15 C16 C17 118.90(13)
C15 C16 H16 120.6
C17 C16 H16 120.6
C8 C17 O1 122.82(12)
C8 C17 C16 123.67(13)
O1 C17 C16 113.51(12)
C19 C18 C23 120.43(12)
C19 C18 C7 120.46(12)
C23 C18 C7 119.03(12)
C18 C19 C20 119.66(12)
C18 C19 H19 120.2
C20 C19 H19 120.2
O20 C20 C21 115.12(12)
O20 C20 C19 124.60(12)
C21 C20 C19 120.28(12)
O20 C20' H20A 109.5
O20 C20' H20B 109.5
H20A C20' H20B 109.5
O20 C20' H20C 109.5
H20A C20' H20C 109.5
H20B C20' H20C 109.5
O21 C21 C20 120.02(12)
O21 C21 C22 120.31(12)
C20 C21 C22 119.65(12)
O21 C21' H21A 109.5
O21 C21' H21B 109.5
H21A C21' H21B 109.5
O21 C21' H21C 109.5
H21A C21' H21C 109.5
H21B C21' H21C 109.5
O22 C22 C23 125.04(12)
O22 C22 C21 114.79(12)
C23 C22 C21 120.15(12)
O22 C22' H22A 109.5
O22 C22' H22B 109.5
H22A C22' H22B 109.5
O22 C22' H22C 109.5
H22A C22' H22C 109.5
H22B C22' H22C 109.5
C22 C23 C18 119.82(12)
C22 C23 H23 120.1
C18 C23 H23 120.1

loop_
_geom_bond_atom_site_label_1
_geom_bond_atom_site_label_2
_geom_bond_distance
O1 C1 1.3647(16)
O1 C17 1.3936(17)
O2 C5 1.2237(17)
O20 C20 1.3671(16)
O20 C20' 1.4235(17)
O21 C21 1.3784(15)
O21 C21' 1.4384(17)
O22 C22 1.3610(16)
O22 C22' 1.4204(16)
C1 C6 1.3431(19)
C1 C2 1.495(2)
C2 C3 1.523(2)
C2 H2A 0.9900
C2 H2B 0.9900
C3 C4 1.522(2)
C3 H3A 0.9900
C3 H3B 0.9900
C4 C5 1.511(2)
C4 H4A 0.9900
C4 H4B 0.9900
C5 C6 1.4698(18)
C6 C7 1.5136(19)
C7 C8 1.5174(18)
C7 C18 1.5342(17)
C7 H7 1.0000
C8 C17 1.3681(19)
C8 C9 1.4361(19)
C9 C10 1.413(2)
C9 C14 1.4311(19)
C10 C11 1.376(2)
C10 H10 0.9500
C11 C12 1.409(2)
C11 H11 0.9500
C12 C13 1.369(2)
C12 H12 0.9500
C13 C14 1.415(2)
C13 H13 0.9500
C14 C15 1.418(2)
C15 C16 1.362(2)
C15 H15 0.9500
C16 C17 1.4105(19)
C16 H16 0.9500
C18 C19 1.3884(18)
C18 C23 1.3934(19)
C19 C20 1.3972(18)
C19 H19 0.9500
C20 C21 1.3926(19)
C20' H20A 0.9800
C20' H20B 0.9800
C20' H20C 0.9800
C21 C22 1.3978(19)
C21' H21A 0.9800
C21' H21B 0.9800
C21' H21C 0.9800
C22 C23 1.3913(18)
C22' H22A 0.9800
C22' H22B 0.9800
C22' H22C 0.9800
C23 H23 0.9500

loop_
_geom_hbond_atom_site_label_D
_geom_hbond_atom_site_label_H
_geom_hbond_atom_site_label_A
_geom_hbond_site_symmetry_A
_geom_hbond_distance_DH
_geom_hbond_distance_HA
_geom_hbond_distance_DA
_geom_hbond_angle_DHA
C16 H16 O20 7_655 0.95 2.36 3.2604(18) 159
C2 H2B <i>Cg</i>1 3_455 0.99 2.92 3.8088(16) 150
C4 H4B <i>Cg</i>2 5_565 0.99 2.75 3.5605(16) 140
C22' H22B <i>Cg</i>2 6_455 0.98 2.56 3.3918(16) 143
C22' H22C <i>Cg</i>3 6_455 0.98 2.78 3.4332(16) 125

loop_
_geom_torsion_atom_site_label_1
_geom_torsion_atom_site_label_2
_geom_torsion_atom_site_label_3
_geom_torsion_atom_site_label_4
_geom_torsion
C17 O1 C1 C6 -13.87(19)
C17 O1 C1 C2 165.29(11)
C6 C1 C2 C3 -22.4(2)
O1 C1 C2 C3 158.43(12)
C1 C2 C3 C4 48.01(16)
C2 C3 C4 C5 -52.63(16)
C3 C4 C5 O2 -153.03(13)
C3 C4 C5 C6 29.63(18)
O1 C1 C6 C5 177.52(12)
C2 C1 C6 C5 -1.5(2)
O1 C1 C6 C7 -1.8(2)
C2 C1 C6 C7 179.13(13)
O2 C5 C6 C1 -179.34(13)
C4 C5 C6 C1 -1.98(19)
O2 C5 C6 C7 0.03(19)
C4 C5 C6 C7 177.40(12)
C1 C6 C7 C8 19.27(17)
C5 C6 C7 C8 -160.10(11)
C1 C6 C7 C18 -102.08(15)
C5 C6 C7 C18 78.55(14)
C6 C7 C8 C17 -22.82(16)
C18 C7 C8 C17 100.24(14)
C6 C7 C8 C9 162.70(12)
C18 C7 C8 C9 -74.24(15)
C17 C8 C9 C10 176.82(13)
C7 C8 C9 C10 -8.6(2)
C17 C8 C9 C14 -4.30(18)
C7 C8 C9 C14 170.30(12)
C14 C9 C10 C11 0.4(2)
C8 C9 C10 C11 179.30(13)
C9 C10 C11 C12 -0.4(2)
C10 C11 C12 C13 -0.4(2)
C11 C12 C13 C14 1.2(2)
C12 C13 C14 C15 -179.52(14)
C12 C13 C14 C9 -1.1(2)
C10 C9 C14 C13 0.3(2)
C8 C9 C14 C13 -178.63(13)
C10 C9 C14 C15 178.75(13)
C8 C9 C14 C15 -0.18(19)
C13 C14 C15 C16 -177.73(13)
C9 C14 C15 C16 3.8(2)
C14 C15 C16 C17 -2.9(2)
C9 C8 C17 O1 -175.23(11)
C7 C8 C17 O1 10.04(19)
C9 C8 C17 C16 5.5(2)
C7 C8 C17 C16 -169.20(12)
C1 O1 C17 C8 9.55(18)
C1 O1 C17 C16 -171.14(11)
C15 C16 C17 C8 -2.0(2)
C15 C16 C17 O1 178.70(12)
C6 C7 C18 C19 -120.36(13)
C8 C7 C18 C19 118.19(13)
C6 C7 C18 C23 62.98(15)
C8 C7 C18 C23 -58.47(16)
C23 C18 C19 C20 0.7(2)
C7 C18 C19 C20 -175.94(12)
C20' O20 C20 C21 -175.65(12)
C20' O20 C20 C19 4.98(19)
C18 C19 C20 O20 179.03(12)
C18 C19 C20 C21 -0.3(2)
C21' O21 C21 C20 -105.78(14)
C21' O21 C21 C22 76.08(16)
O20 C20 C21 O21 2.79(18)
C19 C20 C21 O21 -177.81(12)
O20 C20 C21 C22 -179.06(12)
C19 C20 C21 C22 0.3(2)
C22' O22 C22 C23 0.51(19)
C22' O22 C22 C21 -178.19(12)
O21 C21 C22 O22 -3.82(18)
C20 C21 C22 O22 178.04(12)
O21 C21 C22 C23 177.42(12)
C20 C21 C22 C23 -0.7(2)
O22 C22 C23 C18 -177.55(12)
C21 C22 C23 C18 1.1(2)
C19 C18 C23 C22 -1.1(2)
C7 C18 C23 C22 175.60(12)

_cod_database_fobs_code 2241685
